data_7220478
loop_
_publ_author_name
'inam, afreen'
'Van Zyl, Robyn L.'
'van Vuurenb, Natasha J.'
'Chen, Chien-Teng'
'Avecilla, Fernando'
'Agarwal, Subhash M.'
'Azam, Amir'

_publ_section_title
;
 Chloroquinoline-acetamide hybrids: A promising series of potential
 antiprotozoal agent
;
_journal_name_full 'RSC Adv.'
_journal_paper_doi 10.1039/C5RA05472A
_journal_year 2015
_chemical_formula_moiety 'C22 H23 Cl N4 O'
_chemical_formula_sum 'C22 H23 Cl N4 O'
_chemical_formula_weight 394.89
_chemical_name_systematic
; 
 ? 
;
_space_group_IT_number 2
_symmetry_cell_setting triclinic
_symmetry_space_group_name_Hall '-P 1'
_symmetry_space_group_name_H-M 'P -1'
_atom_sites_solution_hydrogens geom
_atom_sites_solution_primary direct
_atom_sites_solution_secondary difmap
_audit_creation_method SHELXL-97
_audit_update_record
;
2014-11-27 deposited with the CCDC.
2015-05-15 downloaded from the CCDC.
;
_cell_angle_alpha 105.382(3)
_cell_angle_beta 92.801(3)
_cell_angle_gamma 119.213(2)
_cell_formula_units_Z 2
_cell_length_a 9.0751(4)
_cell_length_b 9.2785(4)
_cell_length_c 14.1227(8)
_cell_measurement_reflns_used 9978
_cell_measurement_temperature 100(2)
_cell_measurement_theta_max 57.575
_cell_measurement_theta_min 5.171
_cell_volume 978.02(9)
_computing_cell_refinement ' SAINT V7.68A (Bruker: Madison, 2009 ) in Apex2 suite'
_computing_data_collection 'Apex2, Bruker Instrument Service v2010, 1-2'
_computing_data_reduction 'SAINT and XPREP Version 2008/2 (Sheldrick, Bruker AXS Inc.)'
_computing_molecular_graphics 'Bruker SHELXTL'
_computing_publication_material 'Bruker SHELXTL'
_computing_structure_refinement 'XL V2008/4 (G. M. Sheldrick, Acta Cryst. (2008). A64, 112-122)'
_computing_structure_solution 'XS V2008/1 (G. M. Sheldrick, Acta Cryst. (2008). A64, 112-122)'
_diffrn_ambient_temperature 100(2)
_diffrn_measured_fraction_theta_full 0.996
_diffrn_measured_fraction_theta_max 0.996
_diffrn_measurement_device_type 'CCD area detector'
_diffrn_measurement_method 'phi and omega scans'
_diffrn_radiation_monochromator graphite
_diffrn_radiation_source 'fine-focus sealed tube'
_diffrn_radiation_type MoK\a
_diffrn_radiation_wavelength 0.71073
_diffrn_reflns_av_R_equivalents 0.0456
_diffrn_reflns_av_sigmaI/netI 0.0254
_diffrn_reflns_limit_h_max 12
_diffrn_reflns_limit_h_min -12
_diffrn_reflns_limit_k_max 12
_diffrn_reflns_limit_k_min -12
_diffrn_reflns_limit_l_max 19
_diffrn_reflns_limit_l_min -19
_diffrn_reflns_number 58473
_diffrn_reflns_theta_full 29.38
_diffrn_reflns_theta_max 29.38
_diffrn_reflns_theta_min 1.53
_exptl_absorpt_coefficient_mu 0.216
_exptl_absorpt_correction_T_max 0.9480
_exptl_absorpt_correction_T_min 0.9128
_exptl_absorpt_correction_type multi-scan
_exptl_absorpt_process_details 'North et al., 1968'
_exptl_crystal_colour yellow
_exptl_crystal_density_diffrn 1.341
_exptl_crystal_density_method 'not measured'
_exptl_crystal_description block
_exptl_crystal_F_000 416
_exptl_crystal_size_max 0.43
_exptl_crystal_size_mid 0.30
_exptl_crystal_size_min 0.25
_refine_diff_density_max 0.352
_refine_diff_density_min -0.304
_refine_diff_density_rms 0.053
_refine_ls_extinction_method none
_refine_ls_goodness_of_fit_ref 1.064
_refine_ls_hydrogen_treatment refall
_refine_ls_matrix_type full
_refine_ls_number_parameters 345
_refine_ls_number_reflns 5375
_refine_ls_number_restraints 0
_refine_ls_restrained_S_all 1.064
_refine_ls_R_factor_all 0.0480
_refine_ls_R_factor_gt 0.0375
_refine_ls_shift/su_max 0.000
_refine_ls_shift/su_mean 0.000
_refine_ls_structure_factor_coef Fsqd
_refine_ls_weighting_details 'calc w=1/[\s^2^(Fo^2^)+(0.0503P)^2^+0.3399P] where P=(Fo^2^+2Fc^2^)/3'
_refine_ls_weighting_scheme calc
_refine_ls_wR_factor_gt 0.0953
_refine_ls_wR_factor_ref 0.1047
_reflns_number_gt 4420
_reflns_number_total 5375
_reflns_threshold_expression >2sigma(I)
_cod_data_source_file c5ra05472a3.cif
_cod_data_source_block a18
_cod_depositor_comments
;
The following automatic conversions were performed:

'_symmetry_cell_setting' value 'Triclinic' changed to 'triclinic'
according to
/usr/data/users/saulius/crontab/automatic-downloads/rss-feeds/RSC/lib/dictionaries/cif_core.dic
dictionary named 'cif_core.dic' version 2.4.2 from 2011-04-26.

Automatic conversion script
Id: cif_fix_values 3271 2015-04-21 07:52:19Z andrius 
;
_cod_original_cell_volume 978.02(8)
_cod_original_sg_symbol_Hall -P1
_cod_original_sg_symbol_H-M P-1
_cod_database_code 7220478

loop_
_symmetry_equiv_pos_as_xyz
'x, y, z'
'-x, -y, -z'

loop_
_atom_site_label
_atom_site_type_symbol
_atom_site_fract_x
_atom_site_fract_y
_atom_site_fract_z
_atom_site_U_iso_or_equiv
_atom_site_adp_type
_atom_site_occupancy
_atom_site_symmetry_multiplicity
_atom_site_calc_flag
Cl1 Cl -0.73754(4) -0.53367(4) -0.13919(2) 0.02714(10) Uani 1 1 d
O1 O 0.34372(14) 0.61046(13) 0.60594(7) 0.0307(2) Uani 1 1 d
N1 N -0.01010(13) 0.21834(13) 0.14212(7) 0.0178(2) Uani 1 1 d
C1 C -0.56091(15) -0.32291(16) -0.08215(9) 0.0196(2) Uani 1 1 d
N2 N 0.20561(13) 0.41810(13) 0.33723(7) 0.0185(2) Uani 1 1 d
C2 C -0.50623(15) -0.20986(16) -0.13537(9) 0.0186(2) Uani 1 1 d
H2 H -0.560(2) -0.239(2) -0.2046(13) 0.029(4) Uiso 1 1 d
N3 N 0.29757(14) 0.71396(14) 0.48410(8) 0.0196(2) Uani 1 1 d
H3N H 0.269(2) 0.680(2) 0.4230(13) 0.026(4) Uiso 1 1 d
C3 C -0.35700(15) -0.04152(16) -0.09084(9) 0.0178(2) Uani 1 1 d
N4 N -0.30344(14) 0.06474(15) -0.14872(8) 0.0226(2) Uani 1 1 d
C4 C -0.26581(15) 0.00556(15) 0.00754(8) 0.0168(2) Uani 1 1 d
C5 C -0.10814(15) 0.17103(16) 0.04679(9) 0.0179(2) Uani 1 1 d
C6 C 0.17519(16) 0.33982(17) 0.15677(9) 0.0208(2) Uani 1 1 d
H6B H 0.214(2) 0.295(2) 0.0991(12) 0.025(4) Uiso 1 1 d
H6A H 0.202(2) 0.460(2) 0.1626(12) 0.025(4) Uiso 1 1 d
C7 C 0.26650(16) 0.34999(17) 0.25293(9) 0.0213(2) Uani 1 1 d
H7B H 0.391(2) 0.432(2) 0.2635(12) 0.024(4) Uiso 1 1 d
H7A H 0.247(2) 0.231(2) 0.2485(11) 0.021(4) Uiso 1 1 d
C8 C 0.30170(18) 0.44938(18) 0.43351(9) 0.0234(3) Uani 1 1 d
H8B H 0.252(2) 0.346(2) 0.4533(13) 0.034(4) Uiso 1 1 d
H8A H 0.423(2) 0.485(2) 0.4279(12) 0.024(4) Uiso 1 1 d
C9 C 0.31523(16) 0.59929(17) 0.51812(9) 0.0203(2) Uani 1 1 d
C10 C 0.31005(16) 0.87138(16) 0.53914(9) 0.0191(2) Uani 1 1 d
C11 C 0.41117(16) 0.96912(17) 0.63586(9) 0.0227(3) Uani 1 1 d
H11 H 0.477(2) 0.931(2) 0.6666(12) 0.029(4) Uiso 1 1 d
C12 C 0.41924(19) 1.12383(18) 0.68662(10) 0.0293(3) Uani 1 1 d
H12 H 0.491(2) 1.189(2) 0.7507(14) 0.037(5) Uiso 1 1 d
C13 C 0.3283(2) 1.18070(19) 0.64219(12) 0.0318(3) Uani 1 1 d
H13 H 0.331(2) 1.285(3) 0.6747(14) 0.044(5) Uiso 1 1 d
C14 C 0.23013(19) 1.08329(18) 0.54557(11) 0.0287(3) Uani 1 1 d
H14 H 0.164(2) 1.125(2) 0.5145(14) 0.040(5) Uiso 1 1 d
C15 C 0.21921(17) 0.92843(17) 0.49195(9) 0.0220(2) Uani 1 1 d
C16 C 0.02005(16) 0.29926(17) 0.32495(9) 0.0207(2) Uani 1 1 d
H16B H -0.004(2) 0.183(2) 0.3259(12) 0.028(4) Uiso 1 1 d
H16A H -0.021(2) 0.348(2) 0.3825(12) 0.025(4) Uiso 1 1 d
C17 C -0.07724(15) 0.27784(17) 0.22693(9) 0.0193(2) Uani 1 1 d
H17B H -0.0646(18) 0.391(2) 0.2322(11) 0.017(3) Uiso 1 1 d
H17A H -0.199(2) 0.194(2) 0.2191(12) 0.022(4) Uiso 1 1 d
C18 C -0.05524(17) 0.27307(17) -0.01381(10) 0.0238(3) Uani 1 1 d
H18 H 0.050(2) 0.384(2) 0.0062(12) 0.030(4) Uiso 1 1 d
C19 C -0.15792(18) 0.21458(18) -0.10936(10) 0.0257(3) Uani 1 1 d
H19 H -0.119(2) 0.292(2) -0.1519(13) 0.037(5) Uiso 1 1 d
C20 C -0.32857(16) -0.11718(16) 0.05921(9) 0.0191(2) Uani 1 1 d
H20 H -0.266(2) -0.084(2) 0.1251(12) 0.027(4) Uiso 1 1 d
C21 C -0.47483(16) -0.27867(17) 0.01578(9) 0.0208(2) Uani 1 1 d
H21 H -0.514(2) -0.360(2) 0.0516(12) 0.028(4) Uiso 1 1 d
C22 C 0.1133(2) 0.8252(2) 0.38662(11) 0.0291(3) Uani 1 1 d
H22C H 0.061(2) 0.885(2) 0.3661(14) 0.039(5) Uiso 1 1 d
H22B H 0.020(2) 0.704(2) 0.3809(13) 0.037(5) Uiso 1 1 d
H22A H 0.183(2) 0.815(2) 0.3392(14) 0.037(5) Uiso 1 1 d

loop_
_atom_site_aniso_label
_atom_site_aniso_U_11
_atom_site_aniso_U_22
_atom_site_aniso_U_33
_atom_site_aniso_U_23
_atom_site_aniso_U_13
_atom_site_aniso_U_12
Cl1 0.02171(16) 0.02063(16) 0.02609(16) 0.00303(12) -0.00028(12) 0.00446(12)
O1 0.0443(6) 0.0331(5) 0.0157(4) 0.0074(4) -0.0004(4) 0.0216(5)
N1 0.0154(5) 0.0212(5) 0.0124(4) 0.0029(4) 0.0011(4) 0.0078(4)
C1 0.0155(5) 0.0178(5) 0.0195(6) 0.0013(4) 0.0019(4) 0.0069(4)
N2 0.0192(5) 0.0214(5) 0.0133(4) 0.0016(4) -0.0010(4) 0.0118(4)
C2 0.0165(5) 0.0223(6) 0.0153(5) 0.0028(4) 0.0009(4) 0.0107(5)
N3 0.0246(5) 0.0224(5) 0.0111(5) 0.0029(4) 0.0008(4) 0.0134(4)
C3 0.0168(5) 0.0212(6) 0.0156(5) 0.0049(4) 0.0028(4) 0.0107(5)
N4 0.0235(5) 0.0244(5) 0.0176(5) 0.0076(4) 0.0012(4) 0.0109(5)
C4 0.0165(5) 0.0188(6) 0.0142(5) 0.0034(4) 0.0028(4) 0.0096(5)
C5 0.0174(5) 0.0197(6) 0.0145(5) 0.0035(4) 0.0021(4) 0.0092(5)
C6 0.0159(5) 0.0224(6) 0.0175(6) 0.0027(5) 0.0025(4) 0.0073(5)
C7 0.0170(5) 0.0244(6) 0.0189(6) 0.0012(5) 0.0008(4) 0.0113(5)
C8 0.0280(7) 0.0243(6) 0.0179(6) 0.0028(5) -0.0042(5) 0.0164(6)
C9 0.0199(6) 0.0230(6) 0.0169(5) 0.0052(5) 0.0006(4) 0.0113(5)
C10 0.0199(5) 0.0193(6) 0.0162(5) 0.0052(4) 0.0065(4) 0.0088(5)
C11 0.0214(6) 0.0231(6) 0.0159(5) 0.0047(5) 0.0043(5) 0.0070(5)
C12 0.0276(7) 0.0226(6) 0.0211(6) 0.0007(5) 0.0078(5) 0.0042(5)
C13 0.0333(7) 0.0188(6) 0.0356(8) 0.0032(6) 0.0145(6) 0.0102(6)
C14 0.0302(7) 0.0238(7) 0.0361(7) 0.0126(6) 0.0128(6) 0.0150(6)
C15 0.0232(6) 0.0227(6) 0.0209(6) 0.0083(5) 0.0073(5) 0.0119(5)
C16 0.0207(6) 0.0239(6) 0.0159(5) 0.0055(5) 0.0027(4) 0.0111(5)
C17 0.0165(5) 0.0244(6) 0.0153(5) 0.0040(5) 0.0023(4) 0.0108(5)
C18 0.0218(6) 0.0217(6) 0.0192(6) 0.0067(5) 0.0012(5) 0.0055(5)
C19 0.0267(6) 0.0264(7) 0.0198(6) 0.0106(5) 0.0024(5) 0.0095(5)
C20 0.0209(6) 0.0216(6) 0.0136(5) 0.0046(4) 0.0032(4) 0.0107(5)
C21 0.0221(6) 0.0217(6) 0.0183(6) 0.0075(5) 0.0061(5) 0.0105(5)
C22 0.0339(7) 0.0355(8) 0.0233(6) 0.0088(6) 0.0022(6) 0.0228(7)

loop_
_atom_type_symbol
_atom_type_description
_atom_type_scat_dispersion_real
_atom_type_scat_dispersion_imag
_atom_type_scat_source
C C 0.0033 0.0016 'International Tables Vol C Tables 4.2.6.8 and 6.1.1.4'
H H 0.0000 0.0000 'International Tables Vol C Tables 4.2.6.8 and 6.1.1.4'
N N 0.0061 0.0033 'International Tables Vol C Tables 4.2.6.8 and 6.1.1.4'
O O 0.0106 0.0060 'International Tables Vol C Tables 4.2.6.8 and 6.1.1.4'
Cl Cl 0.1484 0.1585 'International Tables Vol C Tables 4.2.6.8 and 6.1.1.4'

loop_
_geom_angle_atom_site_label_1
_geom_angle_atom_site_label_2
_geom_angle_atom_site_label_3
_geom_angle
C5 N1 C6 115.12(10)
C5 N1 C17 114.39(9)
C6 N1 C17 110.54(9)
C2 C1 C21 122.50(11)
C2 C1 Cl1 119.10(9)
C21 C1 Cl1 118.33(10)
C8 N2 C7 112.00(10)
C8 N2 C16 111.66(10)
C7 N2 C16 109.72(10)
C1 C2 C3 119.09(11)
C1 C2 H2 124.4(10)
C3 C2 H2 116.5(10)
C9 N3 C10 128.99(11)
C9 N3 H3N 112.1(12)
C10 N3 H3N 118.8(12)
N4 C3 C2 116.87(10)
N4 C3 C4 123.48(11)
C2 C3 C4 119.56(11)
C19 N4 C3 116.11(11)
C20 C4 C3 118.87(11)
C20 C4 C5 123.07(10)
C3 C4 C5 117.92(11)
C18 C5 N1 123.09(11)
C18 C5 C4 117.38(11)
N1 C5 C4 119.44(10)
N1 C6 C7 108.93(10)
N1 C6 H6B 107.7(9)
C7 C6 H6B 110.6(9)
N1 C6 H6A 111.6(9)
C7 C6 H6A 108.1(9)
H6B C6 H6A 109.9(13)
N2 C7 C6 109.04(10)
N2 C7 H7B 107.7(9)
C6 C7 H7B 109.3(9)
N2 C7 H7A 111.8(9)
C6 C7 H7A 110.4(9)
H7B C7 H7A 108.5(13)
N2 C8 C9 113.21(10)
N2 C8 H8B 111.8(11)
C9 C8 H8B 108.5(11)
N2 C8 H8A 108.7(9)
C9 C8 H8A 105.5(9)
H8B C8 H8A 108.9(14)
O1 C9 N3 126.29(12)
O1 C9 C8 121.24(11)
N3 C9 C8 112.45(10)
C11 C10 C15 121.03(12)
C11 C10 N3 121.65(11)
C15 C10 N3 117.31(11)
C12 C11 C10 119.22(13)
C12 C11 H11 120.4(10)
C10 C11 H11 120.4(10)
C13 C12 C11 120.65(13)
C13 C12 H12 121.7(11)
C11 C12 H12 117.6(11)
C12 C13 C14 119.44(13)
C12 C13 H13 122.6(12)
C14 C13 H13 118.0(12)
C13 C14 C15 121.79(14)
C13 C14 H14 118.6(11)
C15 C14 H14 119.6(11)
C14 C15 C10 117.85(12)
C14 C15 C22 121.05(12)
C10 C15 C22 121.10(12)
N2 C16 C17 110.38(10)
N2 C16 H16B 110.1(9)
C17 C16 H16B 109.7(9)
N2 C16 H16A 109.1(9)
C17 C16 H16A 109.7(9)
H16B C16 H16A 107.8(13)
N1 C17 C16 110.34(10)
N1 C17 H17B 111.6(8)
C16 C17 H17B 107.7(8)
N1 C17 H17A 110.7(9)
C16 C17 H17A 108.6(9)
H17B C17 H17A 107.8(12)
C5 C18 C19 119.79(12)
C5 C18 H18 122.5(10)
C19 C18 H18 117.7(10)
N4 C19 C18 125.29(12)
N4 C19 H19 116.0(10)
C18 C19 H19 118.8(10)
C21 C20 C4 120.92(11)
C21 C20 H20 121.1(10)
C4 C20 H20 118.0(10)
C20 C21 C1 119.05(12)
C20 C21 H21 119.5(10)
C1 C21 H21 121.4(10)
C15 C22 H22C 109.6(11)
C15 C22 H22B 111.7(10)
H22C C22 H22B 109.2(15)
C15 C22 H22A 111.8(11)
H22C C22 H22A 106.7(15)
H22B C22 H22A 107.8(15)

loop_
_geom_bond_atom_site_label_1
_geom_bond_atom_site_label_2
_geom_bond_distance
Cl1 C1 1.7380(12)
O1 C9 1.2207(15)
N1 C5 1.4090(14)
N1 C6 1.4605(15)
N1 C17 1.4696(15)
C1 C2 1.3631(18)
C1 C21 1.4042(17)
N2 C8 1.4564(15)
N2 C7 1.4588(16)
N2 C16 1.4625(16)
C2 C3 1.4142(17)
C2 H2 0.977(17)
N3 C9 1.3486(16)
N3 C10 1.4065(16)
N3 H3N 0.815(17)
C3 N4 1.3693(16)
C3 C4 1.4210(16)
N4 C19 1.3085(17)
C4 C20 1.4150(17)
C4 C5 1.4278(16)
C5 C18 1.3731(17)
C6 C7 1.5118(17)
C6 H6B 0.978(16)
C6 H6A 0.995(16)
C7 H7B 0.979(16)
C7 H7A 1.013(16)
C8 C9 1.5215(18)
C8 H8B 0.964(18)
C8 H8A 0.995(16)
C10 C11 1.3922(17)
C10 C15 1.4012(18)
C11 C12 1.3879(19)
C11 H11 0.966(17)
C12 C13 1.380(2)
C12 H12 0.938(19)
C13 C14 1.383(2)
C13 H13 0.94(2)
C14 C15 1.3872(19)
C14 H14 1.002(19)
C15 C22 1.5032(19)
C16 C17 1.5161(16)
C16 H16B 0.996(17)
C16 H16A 1.000(16)
C17 H17B 0.985(15)
C17 H17A 0.972(16)
C18 C19 1.4066(17)
C18 H18 0.954(17)
C19 H19 1.001(18)
C20 C21 1.3692(17)
C20 H20 0.954(16)
C21 H21 0.957(17)
C22 H22C 0.976(19)
C22 H22B 1.003(19)
C22 H22A 0.962(19)

loop_
_geom_hbond_atom_site_label_D
_geom_hbond_atom_site_label_H
_geom_hbond_atom_site_label_A
_geom_hbond_distance_DH
_geom_hbond_distance_HA
_geom_hbond_distance_DA
_geom_hbond_angle_DHA
N3 H3N N2 0.815(17) 2.165(17) 2.6662(15) 119.8(14)

loop_
_geom_torsion_atom_site_label_1
_geom_torsion_atom_site_label_2
_geom_torsion_atom_site_label_3
_geom_torsion_atom_site_label_4
_geom_torsion
C21 C1 C2 C3 0.15(18)
Cl1 C1 C2 C3 -176.65(9)
C1 C2 C3 N4 177.54(11)
C1 C2 C3 C4 0.90(17)
C2 C3 N4 C19 -174.87(11)
C4 C3 N4 C19 1.63(18)
N4 C3 C4 C20 -177.30(11)
C2 C3 C4 C20 -0.89(17)
N4 C3 C4 C5 -1.41(17)
C2 C3 C4 C5 175.00(11)
C6 N1 C5 C18 -23.94(17)
C17 N1 C5 C18 105.71(14)
C6 N1 C5 C4 152.55(11)
C17 N1 C5 C4 -77.81(14)
C20 C4 C5 C18 175.43(12)
C3 C4 C5 C18 -0.27(17)
C20 C4 C5 N1 -1.25(17)
C3 C4 C5 N1 -176.95(10)
C5 N1 C6 C7 -168.85(10)
C17 N1 C6 C7 59.64(13)
C8 N2 C7 C6 -173.77(11)
C16 N2 C7 C6 61.64(13)
N1 C6 C7 N2 -62.02(13)
C7 N2 C8 C9 149.45(11)
C16 N2 C8 C9 -87.04(13)
C10 N3 C9 O1 1.2(2)
C10 N3 C9 C8 -176.85(12)
N2 C8 C9 O1 157.95(12)
N2 C8 C9 N3 -23.88(16)
C9 N3 C10 C11 27.5(2)
C9 N3 C10 C15 -153.75(13)
C15 C10 C11 C12 1.13(19)
N3 C10 C11 C12 179.79(12)
C10 C11 C12 C13 0.1(2)
C11 C12 C13 C14 -0.9(2)
C12 C13 C14 C15 0.5(2)
C13 C14 C15 C10 0.6(2)
C13 C14 C15 C22 -179.37(13)
C11 C10 C15 C14 -1.45(19)
N3 C10 C15 C14 179.83(11)
C11 C10 C15 C22 178.54(12)
N3 C10 C15 C22 -0.17(18)
C8 N2 C16 C17 176.65(10)
C7 N2 C16 C17 -58.56(13)
C5 N1 C17 C16 171.47(10)
C6 N1 C17 C16 -56.64(13)
N2 C16 C17 N1 55.69(13)
N1 C5 C18 C19 178.13(12)
C4 C5 C18 C19 1.58(19)
C3 N4 C19 C18 -0.2(2)
C5 C18 C19 N4 -1.4(2)
C3 C4 C20 C21 -0.17(18)
C5 C4 C20 C21 -175.83(11)
C4 C20 C21 C1 1.19(19)
C2 C1 C21 C20 -1.20(19)
Cl1 C1 C21 C20 175.62(10)
